data_1515839
loop_
_publ_author_name
'Yu, Shouyun'
'Ishida, Hiroshi'
'Juarez-Garcia, M. Elisa'
'Bode, Jeffrey W.'

_publ_section_title
;
 Unified synthesis of enantiopure \b2h, \b3h and \b2,3-amino acids
;
_journal_issue 5
_journal_name_full 'Chemical Science'
_journal_page_first 637
_journal_paper_doi 10.1039/c0sc00317d
_journal_volume 1
_journal_year 2010
_chemical_formula_sum 'C26 H41 N O9'
_chemical_formula_weight 511.60
_space_group_IT_number 4
_symmetry_cell_setting monoclinic
_symmetry_Int_Tables_number 4
_symmetry_space_group_name_Hall 'P 2yb'
_symmetry_space_group_name_H-M 'P 1 21 1'
_atom_sites_solution_hydrogens geom
_atom_sites_solution_primary direct
_audit_creation_method SHELXL-97
_cell_angle_alpha 90.00
_cell_angle_beta 94.816(4)
_cell_angle_gamma 90.00
_cell_formula_units_Z 2
_cell_length_a 5.9601(10)
_cell_length_b 10.9170(17)
_cell_length_c 20.891(4)
_cell_measurement_temperature 143(1)
_cell_volume 1354.5(4)
_computing_data_collection 'CrystalClear (Rigaku, 1999)'
_computing_data_reduction 'CrystalClear (Rigaku, 1999)'
_computing_structure_refinement 'SHELXL-97 (Sheldrick, 1997)'
_computing_structure_solution 'SIR97 (Altomare, 1999)'
_diffrn_ambient_temperature 143(1)
_diffrn_measured_fraction_theta_full 0.999
_diffrn_measured_fraction_theta_max 0.999
_diffrn_measurement_device 'CCD Area Detector'
_diffrn_measurement_device_type 'Rigaku Mercury'
_diffrn_measurement_method 'phi and omega rotations'
_diffrn_radiation_monochromator graphite
_diffrn_radiation_source 'rotating anode'
_diffrn_radiation_type MoK\a
_diffrn_radiation_wavelength 0.71073
_diffrn_reflns_av_R_equivalents 0.0243
_diffrn_reflns_av_sigmaI/netI 0.0149
_diffrn_reflns_limit_h_max 7
_diffrn_reflns_limit_h_min -7
_diffrn_reflns_limit_k_max 12
_diffrn_reflns_limit_k_min -11
_diffrn_reflns_limit_l_max 24
_diffrn_reflns_limit_l_min -24
_diffrn_reflns_number 15298
_diffrn_reflns_theta_full 25.02
_diffrn_reflns_theta_max 25.02
_diffrn_reflns_theta_min 2.70
_exptl_absorpt_coefficient_mu 0.094
_exptl_absorpt_correction_T_max 1.0000
_exptl_absorpt_correction_T_min 0.8965
_exptl_absorpt_correction_type multi-scan
_exptl_crystal_density_diffrn 1.254
_exptl_crystal_density_method 'not measured'
_exptl_crystal_F_000 552
_exptl_crystal_size_max 0.28
_exptl_crystal_size_mid 0.25
_exptl_crystal_size_min 0.18
_refine_diff_density_max 0.191
_refine_diff_density_min -0.291
_refine_diff_density_rms 0.041
_refine_ls_abs_structure_details 'Flack H D (1983), Acta Cryst. A39, 876-881'
_refine_ls_abs_structure_Flack 1.4(13)
_refine_ls_extinction_method none
_refine_ls_goodness_of_fit_ref 1.108
_refine_ls_hydrogen_treatment constr
_refine_ls_matrix_type full
_refine_ls_number_parameters 403
_refine_ls_number_reflns 2516
_refine_ls_number_restraints 107
_refine_ls_restrained_S_all 1.134
_refine_ls_R_factor_all 0.0453
_refine_ls_R_factor_gt 0.0430
_refine_ls_shift/su_max 0.036
_refine_ls_shift/su_mean 0.003
_refine_ls_structure_factor_coef Fsqd
_refine_ls_weighting_details 'calc w=1/[\s^2^(Fo^2^)+(0.0567P)^2^+0.3720P] where P=(Fo^2^+2Fc^2^)/3'
_refine_ls_weighting_scheme calc
_refine_ls_wR_factor_gt 0.1044
_refine_ls_wR_factor_ref 0.1061
_reflns_number_gt 2381
_reflns_number_total 2516
_reflns_threshold_expression >2sigma(I)
_cod_data_source_file c0sc00317d.txt
_cod_data_source_block shelxl2
_cod_original_sg_symbol_H-M 'P 21 '
_cod_database_code 1515839

loop_
_symmetry_equiv_pos_as_xyz
'x, y, z'
'-x, y+1/2, -z'

loop_
_atom_site_label
_atom_site_type_symbol
_atom_site_fract_x
_atom_site_fract_y
_atom_site_fract_z
_atom_site_U_iso_or_equiv
_atom_site_adp_type
_atom_site_occupancy
_atom_site_symmetry_multiplicity
_atom_site_calc_flag
_atom_site_refinement_flags
_atom_site_disorder_assembly
_atom_site_disorder_group
C1 C 0.2968(4) 0.3913(3) 0.25342(13) 0.0292(6) Uani 1 1 d . . .
H1 H 0.2084 0.4394 0.2819 0.039 Uiso 1 1 calc R . .
C2 C 0.5282(5) 0.4488(3) 0.24863(13) 0.0305(6) Uani 1 1 d . . .
H2 H 0.6450 0.4140 0.2791 0.041 Uiso 1 1 calc R . .
C3 C 0.6213(5) 0.6340(3) 0.20537(14) 0.0328(6) Uani 1 1 d . . .
C4 C 0.5761(5) 0.4305(3) 0.17791(14) 0.0334(7) Uani 1 1 d . . .
H4 H 0.7136 0.3830 0.1736 0.044 Uiso 1 1 calc R . .
C5 C 0.3657(4) 0.3653(3) 0.14781(13) 0.0338(7) Uani 1 1 d . . .
H5 H 0.3939 0.2768 0.1473 0.045 Uiso 1 1 calc R . .
C6 C 0.2802(5) 0.4062(3) 0.08117(14) 0.0413(7) Uani 1 1 d . C .
H6 H 0.2407 0.4933 0.0813 0.055 Uiso 1 1 calc R . .
C7 C 0.4483(7) 0.3811(6) 0.03142(18) 0.0758(15) Uani 1 1 d . . .
H7A H 0.4276 0.4371 -0.0046 0.101 Uiso 1 1 calc R A 1
H7B H 0.6025 0.3862 0.0502 0.101 Uiso 1 1 calc R A 1
C8 C 0.1449(6) 0.2569(5) 0.00811(19) 0.0741(14) Uani 1 1 d D . .
C9 C 0.8699(5) 0.6491(3) 0.22684(17) 0.0450(8) Uani 1 1 d . . .
H9A H 0.9354 0.5702 0.2365 0.067 Uiso 1 1 calc R . .
H9B H 0.8863 0.6998 0.2645 0.067 Uiso 1 1 calc R . .
H9C H 0.9451 0.6869 0.1931 0.067 Uiso 1 1 calc R . .
C10 C 0.5076(5) 0.7530(3) 0.1869(2) 0.0519(9) Uani 1 1 d . . .
H10A H 0.5783 0.7890 0.1518 0.078 Uiso 1 1 calc R . .
H10B H 0.5205 0.8078 0.2230 0.078 Uiso 1 1 calc R . .
H10C H 0.3514 0.7384 0.1742 0.078 Uiso 1 1 calc R . .
C13 C 0.2555(5) 0.2257(3) 0.38407(16) 0.0420(8) Uani 1 1 d . . .
C14 C 0.1148(5) 0.1361(3) 0.34241(16) 0.0407(7) Uani 1 1 d . . .
H14 H 0.2049 0.0621 0.3377 0.054 Uiso 1 1 calc R . .
C15 C 0.0934(5) 0.2023(3) 0.27785(15) 0.0339(6) Uani 1 1 d . . .
H15 H -0.0220 0.2661 0.2790 0.045 Uiso 1 1 calc R . .
C16 C 0.0419(5) 0.1240(3) 0.21708(17) 0.0402(7) Uani 1 1 d . . .
H16 H 0.0724 0.1750 0.1802 0.054 Uiso 1 1 calc R . .
C17 C -0.2071(5) 0.0875(4) 0.2084(2) 0.0526(9) Uani 1 1 d . . .
H17A H -0.2350 0.0231 0.2380 0.079 Uiso 1 1 calc R . .
H17B H -0.2434 0.0594 0.1653 0.079 Uiso 1 1 calc R . .
H17C H -0.2988 0.1572 0.2166 0.079 Uiso 1 1 calc R . .
C18 C 0.1887(6) 0.0107(4) 0.2151(2) 0.0591(10) Uani 1 1 d . . .
H18A H 0.3439 0.0333 0.2239 0.089 Uiso 1 1 calc R . .
H18B H 0.1675 -0.0261 0.1733 0.089 Uiso 1 1 calc R . .
H18C H 0.1476 -0.0468 0.2469 0.089 Uiso 1 1 calc R . .
C19 C -0.1033(6) 0.0984(4) 0.37037(19) 0.0535(9) Uani 1 1 d . . .
H19A H -0.2064 0.1662 0.3679 0.080 Uiso 1 1 calc R . .
H19B H -0.0715 0.0748 0.4145 0.080 Uiso 1 1 calc R . .
H19C H -0.1694 0.0306 0.3464 0.080 Uiso 1 1 calc R . .
C20 C 0.1331(6) 0.3294(4) 0.41488(16) 0.0477(8) Uani 1 1 d . . .
C21 C 0.3829(7) 0.2378(5) 0.4911(2) 0.0730(14) Uani 1 1 d DU . .
C22 C 0.6278(10) 0.2829(6) 0.4995(3) 0.0494(14) Uani 0.65 1 d PDU B 1
H22A H 0.7309 0.2141 0.5006 0.066 Uiso 0.65 1 calc PR B 1
H22B H 0.6594 0.3361 0.4642 0.066 Uiso 0.65 1 calc PR B 1
C23 C 0.6545(13) 0.3529(6) 0.5630(3) 0.0674(17) Uani 0.65 1 d PDU B 1
H23A H 0.5596 0.4253 0.5598 0.090 Uiso 0.65 1 calc PR B 1
H23B H 0.8095 0.3796 0.5711 0.090 Uiso 0.65 1 calc PR B 1
C24 C 0.5902(13) 0.2735(8) 0.6191(3) 0.079(2) Uani 0.65 1 d PDU B 1
H24A H 0.6967 0.2065 0.6255 0.105 Uiso 0.65 1 calc PR B 1
H24B H 0.5995 0.3223 0.6580 0.105 Uiso 0.65 1 calc PR B 1
C25 C 0.3547(12) 0.2220(7) 0.6070(3) 0.0723(18) Uani 0.65 1 d PDU B 1
H25A H 0.2465 0.2886 0.6052 0.096 Uiso 0.65 1 calc PR B 1
H25B H 0.3232 0.1687 0.6423 0.096 Uiso 0.65 1 calc PR B 1
C26 C 0.3285(16) 0.1501(6) 0.5443(3) 0.0520(19) Uani 0.65 1 d PDU B 1
H26A H 0.4309 0.0809 0.5462 0.069 Uiso 0.65 1 calc PR B 1
H26B H 0.1758 0.1197 0.5365 0.069 Uiso 0.65 1 calc PR B 1
C22' C 0.5558(18) 0.3377(11) 0.5146(6) 0.061(3) Uani 0.35 1 d PDU B 2
H22C H 0.6020 0.3861 0.4791 0.081 Uiso 0.35 1 calc PR B 2
H22D H 0.4953 0.3915 0.5459 0.081 Uiso 0.35 1 calc PR B 2
C23' C 0.7491(17) 0.2613(11) 0.5449(5) 0.059(2) Uani 0.35 1 d PDU B 2
H23C H 0.8763 0.3139 0.5576 0.079 Uiso 0.35 1 calc PR B 2
H23D H 0.7959 0.2023 0.5139 0.079 Uiso 0.35 1 calc PR B 2
C24' C 0.674(2) 0.1943(14) 0.6037(5) 0.067(3) Uani 0.35 1 d PDU B 2
H24C H 0.7946 0.1416 0.6218 0.089 Uiso 0.35 1 calc PR B 2
H24D H 0.6397 0.2531 0.6363 0.089 Uiso 0.35 1 calc PR B 2
C25' C 0.4671(18) 0.1183(11) 0.5834(5) 0.063(3) Uani 0.35 1 d PDU B 2
H25C H 0.5049 0.0569 0.5525 0.084 Uiso 0.35 1 calc PR B 2
H25D H 0.4166 0.0763 0.6205 0.084 Uiso 0.35 1 calc PR B 2
C26' C 0.280(2) 0.1991(15) 0.5537(6) 0.061(4) Uani 0.35 1 d PDU B 2
H26C H 0.2534 0.2690 0.5807 0.081 Uiso 0.35 1 calc PR B 2
H26D H 0.1406 0.1538 0.5449 0.081 Uiso 0.35 1 calc PR B 2
N1 N 0.3187(4) 0.2625(2) 0.27576(11) 0.0332(5) Uani 1 1 d . . .
O1 O 0.5052(3) 0.57764(19) 0.25471(10) 0.0365(5) Uani 1 1 d . . .
O2 O 0.5907(4) 0.5516(2) 0.15285(10) 0.0408(5) Uani 1 1 d . . .
O3 O 0.1928(3) 0.39058(19) 0.19024(9) 0.0315(4) Uani 1 1 d . . .
O5 O 0.0887(4) 0.3342(3) 0.05819(10) 0.0460(6) Uani 1 1 d . C .
O6 O 0.4116(3) 0.2764(2) 0.34322(10) 0.0414(5) Uani 1 1 d . . .
O7 O -0.0030(5) 0.3989(3) 0.38944(13) 0.0568(7) Uani 1 1 d . . .
O8 O 0.2120(6) 0.3328(3) 0.47717(12) 0.0719(9) Uani 1 1 d . B .
O9 O 0.3721(4) 0.1650(3) 0.43536(13) 0.0604(8) Uani 1 1 d . B .
O4 O 0.3853(6) 0.2515(5) 0.0119(2) 0.0628(12) Uani 0.65 1 d P C 1
C11 C 0.0831(14) 0.1230(6) 0.0307(4) 0.077(2) Uani 0.65 1 d PDU C 1
H11A H 0.1171 0.0647 -0.0015 0.116 Uiso 0.65 1 calc PR C 1
H11B H -0.0746 0.1192 0.0369 0.116 Uiso 0.65 1 calc PR C 1
H11C H 0.1693 0.1041 0.0704 0.116 Uiso 0.65 1 calc PR C 1
C12 C 0.0332(15) 0.2853(12) -0.0549(3) 0.086(3) Uani 0.65 1 d PDU C 1
H12A H 0.0809 0.2282 -0.0860 0.130 Uiso 0.65 1 calc PR C 1
H12B H 0.0721 0.3670 -0.0670 0.130 Uiso 0.65 1 calc PR C 1
H12C H -0.1269 0.2796 -0.0533 0.130 Uiso 0.65 1 calc PR C 1
O4' O 0.3066(15) 0.3613(10) -0.0254(3) 0.072(3) Uani 0.35 1 d P C 2
C11' C 0.259(3) 0.1392(13) 0.0128(8) 0.100(5) Uani 0.35 1 d PDU C 2
H11D H 0.3745 0.1412 0.0477 0.150 Uiso 0.35 1 calc PR C 2
H11E H 0.3252 0.1225 -0.0265 0.150 Uiso 0.35 1 calc PR C 2
H11F H 0.1521 0.0761 0.0205 0.150 Uiso 0.35 1 calc PR C 2
C12' C -0.048(2) 0.2728(16) -0.0460(6) 0.054(4) Uani 0.35 1 d PDU C 2
H12D H -0.1015 0.3558 -0.0463 0.081 Uiso 0.35 1 calc PR C 2
H12E H -0.1696 0.2182 -0.0385 0.081 Uiso 0.35 1 calc PR C 2
H12F H 0.0070 0.2541 -0.0868 0.081 Uiso 0.35 1 calc PR C 2

loop_
_atom_site_aniso_label
_atom_site_aniso_U_11
_atom_site_aniso_U_22
_atom_site_aniso_U_33
_atom_site_aniso_U_23
_atom_site_aniso_U_13
_atom_site_aniso_U_12
C1 0.0316(13) 0.0276(14) 0.0283(13) 0.0020(12) 0.0022(10) 0.0040(12)
C2 0.0333(14) 0.0255(14) 0.0321(14) 0.0009(12) -0.0012(11) 0.0031(12)
C3 0.0357(14) 0.0287(15) 0.0345(15) 0.0010(12) 0.0058(11) -0.0012(12)
C4 0.0341(14) 0.0304(16) 0.0360(15) -0.0010(12) 0.0046(12) 0.0032(12)
C5 0.0350(14) 0.0320(17) 0.0346(15) -0.0050(12) 0.0052(11) 0.0014(12)
C6 0.0468(17) 0.0432(19) 0.0331(15) -0.0013(14) -0.0011(13) -0.0074(15)
C7 0.063(2) 0.129(5) 0.0375(19) -0.014(3) 0.0116(16) -0.026(3)
C8 0.054(2) 0.106(4) 0.062(2) -0.048(3) 0.0035(18) -0.002(2)
C9 0.0361(15) 0.0442(19) 0.054(2) 0.0008(16) 0.0014(13) -0.0014(15)
C10 0.0416(17) 0.0334(18) 0.081(3) 0.0121(18) 0.0074(16) 0.0032(15)
C13 0.0346(14) 0.047(2) 0.0446(18) 0.0219(15) 0.0033(12) -0.0005(14)
C14 0.0350(15) 0.0339(17) 0.0541(19) 0.0138(15) 0.0096(13) 0.0048(14)
C15 0.0281(12) 0.0266(14) 0.0474(17) 0.0038(13) 0.0052(11) 0.0027(12)
C16 0.0350(15) 0.0296(17) 0.0562(19) -0.0031(15) 0.0044(13) -0.0009(13)
C17 0.0358(16) 0.044(2) 0.076(2) -0.0061(19) -0.0060(15) 0.0017(15)
C18 0.0388(17) 0.043(2) 0.095(3) -0.021(2) 0.0024(17) 0.0055(16)
C19 0.0447(18) 0.052(2) 0.065(2) 0.0139(19) 0.0133(16) -0.0086(16)
C20 0.059(2) 0.047(2) 0.0378(17) 0.0068(16) 0.0077(14) -0.0101(18)
C21 0.069(2) 0.089(4) 0.057(2) 0.039(3) -0.0157(19) -0.025(3)
C22 0.057(3) 0.045(4) 0.046(3) -0.001(3) 0.005(3) -0.010(3)
C23 0.082(4) 0.060(4) 0.058(4) -0.014(3) -0.002(3) -0.013(3)
C24 0.114(6) 0.080(5) 0.040(3) -0.019(3) -0.008(3) -0.004(5)
C25 0.102(4) 0.086(5) 0.029(3) 0.007(3) 0.008(3) 0.003(4)
C26 0.072(4) 0.044(4) 0.040(3) 0.018(3) 0.003(3) -0.010(3)
C22' 0.069(7) 0.065(8) 0.048(7) 0.009(5) 0.008(5) -0.012(5)
C23' 0.057(5) 0.064(7) 0.057(6) 0.003(5) 0.003(4) -0.013(5)
C24' 0.077(7) 0.082(9) 0.040(6) 0.001(6) -0.007(5) -0.016(6)
C25' 0.089(7) 0.056(7) 0.043(5) 0.021(5) -0.004(5) -0.017(5)
C26' 0.067(7) 0.060(9) 0.053(7) 0.016(6) -0.007(5) -0.019(6)
N1 0.0303(11) 0.0325(14) 0.0364(13) 0.0056(11) 0.0002(9) 0.0018(11)
O1 0.0456(11) 0.0273(11) 0.0378(11) -0.0044(9) 0.0108(9) -0.0030(9)
O2 0.0534(12) 0.0347(12) 0.0343(11) 0.0044(9) 0.0041(9) -0.0088(10)
O3 0.0312(9) 0.0334(11) 0.0294(10) 0.0007(9) 0.0003(7) 0.0035(9)
O5 0.0447(12) 0.0560(14) 0.0374(12) -0.0124(11) 0.0032(9) -0.0048(11)
O6 0.0334(10) 0.0510(14) 0.0386(11) 0.0177(10) -0.0038(8) -0.0057(10)
O7 0.0653(15) 0.0497(15) 0.0572(15) 0.0029(13) 0.0156(12) 0.0064(14)
O8 0.108(2) 0.071(2) 0.0376(13) 0.0026(14) 0.0093(14) -0.0281(19)
O9 0.0534(14) 0.074(2) 0.0514(15) 0.0352(14) -0.0078(12) -0.0036(13)
O4 0.0497(19) 0.084(3) 0.055(2) -0.037(2) 0.0089(17) 0.002(2)
C11 0.085(5) 0.061(5) 0.086(5) -0.034(4) 0.008(4) -0.001(4)
C12 0.076(5) 0.155(10) 0.029(3) -0.019(4) 0.008(3) -0.004(6)
O4' 0.087(6) 0.095(7) 0.035(4) 0.000(4) 0.012(4) -0.024(5)
C11' 0.132(14) 0.095(12) 0.074(10) -0.012(9) 0.017(10) 0.016(12)
C12' 0.069(5) 0.054(5) 0.040(5) -0.004(3) 0.013(4) -0.007(4)

loop_
_atom_type_symbol
_atom_type_description
_atom_type_scat_dispersion_real
_atom_type_scat_dispersion_imag
_atom_type_scat_source
C C 0.0033 0.0016 'International Tables Vol C Tables 4.2.6.8 and 6.1.1.4'
H H 0.0000 0.0000 'International Tables Vol C Tables 4.2.6.8 and 6.1.1.4'
N N 0.0061 0.0033 'International Tables Vol C Tables 4.2.6.8 and 6.1.1.4'
O O 0.0106 0.0060 'International Tables Vol C Tables 4.2.6.8 and 6.1.1.4'

loop_
_geom_angle_atom_site_label_1
_geom_angle_atom_site_label_2
_geom_angle_atom_site_label_3
_geom_angle
O3 C1 N1 108.0(2)
O3 C1 C2 105.6(2)
N1 C1 C2 110.7(2)
O1 C2 C1 107.9(2)
O1 C2 C4 104.0(2)
C1 C2 C4 104.5(2)
O2 C3 O1 104.3(2)
O2 C3 C10 109.0(3)
O1 C3 C10 108.8(2)
O2 C3 C9 110.8(2)
O1 C3 C9 110.7(2)
C10 C3 C9 112.9(3)
O2 C4 C5 110.7(2)
O2 C4 C2 104.7(2)
C5 C4 C2 104.1(2)
O3 C5 C6 107.9(2)
O3 C5 C4 105.1(2)
C6 C5 C4 116.3(3)
O5 C6 C5 110.1(3)
O5 C6 C7 102.9(3)
C5 C6 C7 112.6(3)
O4' C7 O4 60.9(5)
O4' C7 C6 102.7(5)
O4 C7 C6 100.9(3)
O5 C8 C11' 128.3(7)
O5 C8 O4 106.5(3)
C11' C8 O4 59.9(9)
O5 C8 C12 115.2(5)
C11' C8 C12 115.2(9)
O4 C8 C12 116.0(5)
O5 C8 C12' 105.4(7)
C11' C8 C12' 117.5(10)
O4 C8 C12' 136.3(6)
C12 C8 C12' 20.8(5)
O5 C8 C11 104.8(4)
C11' C8 C11 44.3(8)
O4 C8 C11 101.6(5)
C12 C8 C11 111.4(6)
C12' C8 C11 98.2(7)
O5 C8 O4' 94.8(4)
C11' C8 O4' 110.3(9)
O4 C8 O4' 56.3(4)
C12 C8 O4' 73.4(6)
C12' C8 O4' 92.1(7)
C11 C8 O4' 154.4(6)
O9 C13 O6 109.6(2)
O9 C13 C14 110.6(3)
O6 C13 C14 105.3(3)
O9 C13 C20 104.7(3)
O6 C13 C20 109.0(3)
C14 C13 C20 117.5(3)
C13 C14 C19 113.7(3)
C13 C14 C15 101.7(2)
C19 C14 C15 117.1(3)
N1 C15 C14 103.0(2)
N1 C15 C16 109.7(2)
C14 C15 C16 117.5(3)
C18 C16 C17 109.8(3)
C18 C16 C15 113.5(3)
C17 C16 C15 111.4(3)
O7 C20 O8 125.3(4)
O7 C20 C13 127.9(3)
O8 C20 C13 106.8(3)
O9 C21 O8 104.6(3)
O9 C21 C26 104.6(4)
O8 C21 C26 113.8(5)
O9 C21 C22 104.6(4)
O8 C21 C22 115.7(4)
C26 C21 C22 112.1(5)
O9 C21 C22' 129.9(6)
O8 C21 C22' 89.9(5)
C26 C21 C22' 112.8(6)
C22 C21 C22' 30.6(5)
O9 C21 C26' 123.4(8)
O8 C21 C26' 92.4(6)
C26 C21 C26' 24.3(6)
C22 C21 C26' 115.5(7)
C22' C21 C26' 102.9(9)
C23 C22 C21 106.7(5)
C22 C23 C24 111.5(5)
C25 C24 C23 111.8(6)
C24 C25 C26 111.1(6)
C21 C26 C25 106.9(5)
C23' C22' C21 102.0(8)
C22' C23' C24' 109.7(10)
C25' C24' C23' 108.8(8)
C26' C25' C24' 110.5(11)
C25' C26' C21 100.0(8)
O6 N1 C1 102.7(2)
O6 N1 C15 106.4(2)
C1 N1 C15 111.7(2)
C2 O1 C3 107.8(2)
C3 O2 C4 108.1(2)
C1 O3 C5 107.22(19)
C8 O5 C6 110.2(3)
C13 O6 N1 108.7(2)
C20 O8 C21 110.7(3)
C13 O9 C21 110.7(3)
C8 O4 C7 101.6(4)
C7 O4' C8 94.4(5)

loop_
_geom_bond_atom_site_label_1
_geom_bond_atom_site_label_2
_geom_bond_distance
C1 O3 1.410(3)
C1 N1 1.483(4)
C1 C2 1.526(4)
C2 O1 1.420(4)
C2 C4 1.541(4)
C3 O2 1.419(4)
C3 O1 1.428(3)
C3 C10 1.501(4)
C3 C9 1.521(4)
C4 O2 1.427(4)
C4 C5 1.530(4)
C5 O3 1.441(3)
C5 C6 1.509(4)
C6 O5 1.435(4)
C6 C7 1.527(5)
C7 O4' 1.415(9)
C7 O4 1.512(7)
C8 O5 1.406(5)
C8 C11' 1.453(10)
C8 O4 1.430(5)
C8 C12 1.458(7)
C8 C12' 1.554(9)
C8 C11 1.589(8)
C8 O4' 1.683(10)
C13 O9 1.394(4)
C13 O6 1.426(4)
C13 C14 1.515(5)
C13 C20 1.519(5)
C14 C19 1.526(4)
C14 C15 1.526(4)
C15 N1 1.499(4)
C15 C16 1.540(4)
C16 C18 1.518(5)
C16 C17 1.533(4)
C20 O7 1.202(4)
C20 O8 1.346(4)
C21 O9 1.407(6)
C21 O8 1.465(6)
C21 C26 1.522(7)
C21 C22 1.537(6)
C21 C22' 1.551(9)
C21 C26' 1.550(10)
C22 C23 1.527(7)
C23 C24 1.532(8)
C24 C25 1.514(8)
C25 C26 1.524(7)
C22' C23' 1.516(10)
C23' C24' 1.528(9)
C24' C25' 1.519(9)
C25' C26' 1.514(10)
N1 O6 1.478(3)
